data_2019180
loop_
_publ_author_name
'Mayo, Dennis H.'
'Peng, Yang'
'Zavalij, Peter'
'Bowen, Kit H.'
'Eichhorn, Bryan W.'

_publ_section_title
;
 Aluminium(III) amidinates formed from reactions of `AlCl' with lithium
 amidinates
;
_journal_coeditor_code KY3026
_journal_issue 10
_journal_name_full 'Acta Crystallographica Section C'
_journal_page_first 1120
_journal_page_last 1123
_journal_paper_doi 10.1107/S0108270113023135
_journal_volume 69
_journal_year 2013
_chemical_formula_iupac '[Al (C13 H19 N2)3]'
_chemical_formula_moiety 'C39 H57 Al N6'
_chemical_formula_sum 'C39 H57 Al N6'
_chemical_formula_weight 636.88
_chemical_name_common Al-complex
_chemical_name_systematic
;
Tris(<i>N</i>,<i>N</i>'-diisopropylbenzimidamido)aluminium(III)
;
_space_group_crystal_system orthorhombic
_space_group_IT_number 56
_space_group_name_Hall '-P 2ab 2ac'
_space_group_name_H-M_alt 'P c c n'
_symmetry_cell_setting orthorhombic
_symmetry_space_group_name_Hall '-P 2ab 2ac'
_symmetry_space_group_name_H-M 'P c c n'
_atom_sites_solution_hydrogens geom
_atom_sites_solution_primary direct
_atom_sites_solution_secondary difmap
_audit_creation_method 'SHELXL-2012 & ZCIF'
_cell_angle_alpha 90
_cell_angle_beta 90
_cell_angle_gamma 90
_cell_formula_units_Z 16
_cell_length_a 31.286(3)
_cell_length_b 33.409(3)
_cell_length_c 14.3488(12)
_cell_measurement_reflns_used 18169
_cell_measurement_temperature 150(2)
_cell_measurement_theta_max 22.3
_cell_measurement_theta_min 2.3
_cell_volume 14998(2)
_computing_cell_refinement 'APEX2 (Bruker, 2010)'
_computing_data_collection 'APEX2 (Bruker, 2010)'
_computing_data_reduction 'APEX2 and SAINT (Bruker, 2010)'
_computing_molecular_graphics 'XSHEL (Bruker, 2004)'
_computing_publication_material
;
APEX2 (Bruker, 2010) and SHELXL2012 (Sheldrick, 2012)
;
_computing_structure_refinement 'SHELXL2012 (Sheldrick, 2012)'
_computing_structure_solution 'SHELXS97 (Sheldrick, 2008)'
_diffrn_ambient_temperature 150(2)
_diffrn_detector_area_resol_mean 11.198
_diffrn_measured_fraction_theta_full 1.000
_diffrn_measured_fraction_theta_max 1.000
_diffrn_measurement_device_type 'Bruker SMART APEXII area-detector'
_diffrn_measurement_method '\f and \w scans'
_diffrn_radiation_monochromator graphite
_diffrn_radiation_type MoK\a
_diffrn_radiation_wavelength 0.71073
_diffrn_reflns_av_R_equivalents 0.0864
_diffrn_reflns_limit_h_max 38
_diffrn_reflns_limit_h_min 0
_diffrn_reflns_limit_k_max 41
_diffrn_reflns_limit_k_min 0
_diffrn_reflns_limit_l_max 17
_diffrn_reflns_limit_l_min 0
_diffrn_reflns_number 242499
_diffrn_reflns_theta_full 26.000
_diffrn_reflns_theta_max 25.999
_diffrn_reflns_theta_min 1.676
_exptl_absorpt_coefficient_mu 0.089
_exptl_absorpt_correction_T_max 0.990
_exptl_absorpt_correction_T_min 0.930
_exptl_absorpt_correction_type multi-scan
_exptl_absorpt_process_details '(TWINABS; Sheldrick, 2008)'
_exptl_crystal_colour colourless
_exptl_crystal_density_diffrn 1.128
_exptl_crystal_density_method 'not measured'
_exptl_crystal_description prism
_exptl_crystal_F_000 5536
_exptl_crystal_size_max 0.35
_exptl_crystal_size_mid 0.30
_exptl_crystal_size_min 0.11
_refine_diff_density_max 0.218
_refine_diff_density_min -0.227
_refine_ls_extinction_method none
_refine_ls_goodness_of_fit_ref 1.028
_refine_ls_hydrogen_treatment constr
_refine_ls_matrix_type full
_refine_ls_number_parameters 901
_refine_ls_number_reflns 14753
_refine_ls_number_restraints 58
_refine_ls_restrained_S_all 1.029
_refine_ls_R_factor_all 0.0819
_refine_ls_R_factor_gt 0.0496
_refine_ls_shift/su_max 0.001
_refine_ls_shift/su_mean 0.000
_refine_ls_structure_factor_coef Fsqd
_refine_ls_weighting_details 'w = 1/[\s^2^(Fo^2^)+(0.0100P)^2^+9.5000P] where P=(Fo^2^+2Fc^2^)/3'
_refine_ls_weighting_scheme calc
_refine_ls_wR_factor_gt 0.0780
_refine_ls_wR_factor_ref 0.0866
_reflns_number_gt 10759
_reflns_number_total 14753
_reflns_threshold_expression I>2\s(I)
_cod_data_source_file ky3026.cif
_cod_data_source_block AlPhCNiPr23
_cod_original_sg_symbol_H-M Pccn
_cod_database_code 2019180
_shelx_space_group_comment
;
The symmetry employed for this shelxl refinement is uniquely defined by the
following loop, which should always be used as a source of symmetry information
in preference to the above space-group names. They are only intended as
comments.
;
_shelx_estimated_absorpt_t_min 0.968
_shelx_estimated_absorpt_t_max 0.990

loop_
_space_group_symop_operation_xyz
'x, y, z'
'-x+1/2, -y+1/2, z'
'-x, y+1/2, -z+1/2'
'x+1/2, -y, -z+1/2'
'-x, -y, -z'
'x-1/2, y-1/2, -z'
'x, -y-1/2, z-1/2'
'-x-1/2, y, z-1/2'

loop_
_atom_site_type_symbol
_atom_site_label
_atom_site_fract_x
_atom_site_fract_y
_atom_site_fract_z
_atom_site_U_iso_or_equiv
_atom_site_adp_type
_atom_site_calc_flag
_atom_site_occupancy
_atom_site_disorder_assembly
_atom_site_disorder_group
Al Al1 0.37698(2) 0.36642(2) 0.11857(4) 0.02437(12) Uani d 1 . .
C C1A 0.37432(6) 0.29394(5) 0.09789(12) 0.0284(4) Uani d 1 . .
C C2A 0.37184(6) 0.24948(6) 0.08663(13) 0.0338(4) Uani d 1 . .
C C3A 0.40335(7) 0.22501(6) 0.12315(15) 0.0489(6) Uani d 1 . .
H H3A 0.4276 0.2365 0.1528 0.059 Uiso calc 1 . .
C C4A 0.39974(9) 0.18382(6) 0.11669(17) 0.0598(7) Uani d 1 . .
H H4A 0.4215 0.1672 0.1420 0.072 Uiso calc 1 . .
C C5A 0.36490(8) 0.16680(6) 0.07382(17) 0.0568(7) Uani d 1 . .
H H5A 0.3623 0.1385 0.0706 0.068 Uiso calc 1 . .
C C6A 0.33390(8) 0.19065(6) 0.03580(16) 0.0527(6) Uani d 1 . .
H H6A 0.3101 0.1789 0.0052 0.063 Uiso calc 1 . .
C C7A 0.33738(7) 0.23199(6) 0.04205(14) 0.0417(5) Uani d 1 . .
H H7A 0.3158 0.2484 0.0154 0.050 Uiso calc 1 . .
N N1A 0.35255(5) 0.31477(4) 0.16089(10) 0.0285(3) Uani d 1 . .
C C8A 0.42881(9) 0.30258(13) -0.0230(2) 0.0388(6) Uani d 0.866(6) A 1
H H8A 0.4263 0.2727 -0.0245 0.047 Uiso calc 0.866(6) A 1
C C9A 0.41914(8) 0.31832(12) -0.11927(17) 0.0531(9) Uani d 0.866(6) A 1
H H9A1 0.3900 0.3108 -0.1369 0.080 Uiso calc 0.866(6) A 1
H H9A2 0.4394 0.3069 -0.1640 0.080 Uiso calc 0.866(6) A 1
H H9A3 0.4217 0.3476 -0.1194 0.080 Uiso calc 0.866(6) A 1
C C10A 0.47426(9) 0.31317(15) 0.0056(2) 0.0755(13) Uani d 0.866(6) A 1
H H10A 0.4765 0.3422 0.0149 0.113 Uiso calc 0.866(6) A 1
H H10B 0.4942 0.3048 -0.0434 0.113 Uiso calc 0.866(6) A 1
H H10C 0.4814 0.2993 0.0639 0.113 Uiso calc 0.866(6) A 1
C C14A 0.4342(5) 0.3029(8) -0.0110(12) 0.0388(6) Uani d 0.134(6) A 2
H H14A 0.4466 0.2786 0.0193 0.047 Uiso calc 0.134(6) A 2
C C15A 0.4170(6) 0.2915(7) -0.1056(12) 0.0531(9) Uani d 0.134(6) A 2
H H15A 0.4002 0.3137 -0.1310 0.080 Uiso calc 0.134(6) A 2
H H15B 0.3988 0.2678 -0.0997 0.080 Uiso calc 0.134(6) A 2
H H15C 0.4409 0.2855 -0.1477 0.080 Uiso calc 0.134(6) A 2
C C16A 0.4692(7) 0.3341(8) -0.0227(17) 0.0755(13) Uani d 0.134(6) A 2
H H16A 0.4917 0.3235 -0.0631 0.113 Uiso calc 0.134(6) A 2
H H16B 0.4813 0.3407 0.0384 0.113 Uiso calc 0.134(6) A 2
H H16C 0.4571 0.3583 -0.0509 0.113 Uiso calc 0.134(6) A 2
N N2A 0.39878(5) 0.31796(4) 0.04708(10) 0.0295(3) Uani d 1 . .
C C11A 0.32115(9) 0.30161(8) 0.22974(18) 0.0364(7) Uani d 0.853(4) B 1
H H11A 0.3209 0.3227 0.2791 0.044 Uiso calc 0.853(4) B 1
C C12A 0.27625(13) 0.30108(10) 0.1887(3) 0.0428(9) Uani d 0.853(4) B 1
H H12A 0.2702 0.3270 0.1594 0.064 Uiso calc 0.853(4) B 1
H H12B 0.2554 0.2962 0.2385 0.064 Uiso calc 0.853(4) B 1
H H12C 0.2742 0.2798 0.1420 0.064 Uiso calc 0.853(4) B 1
C C13A 0.33126(9) 0.26254(8) 0.27962(18) 0.0490(8) Uani d 0.853(4) B 1
H H13A 0.3274 0.2401 0.2364 0.073 Uiso calc 0.853(4) B 1
H H13B 0.3120 0.2593 0.3329 0.073 Uiso calc 0.853(4) B 1
H H13C 0.3609 0.2631 0.3017 0.073 Uiso calc 0.853(4) B 1
C C17A 0.3173(4) 0.2924(6) 0.2075(9) 0.0364(7) Uani d 0.147(4) B 2
H H17A 0.3160 0.2652 0.1785 0.044 Uiso calc 0.147(4) B 2
C C18A 0.2738(8) 0.3122(8) 0.193(2) 0.0428(9) Uani d 0.147(4) B 2
H H18A 0.2751 0.3402 0.2132 0.064 Uiso calc 0.147(4) B 2
H H18B 0.2521 0.2979 0.2290 0.064 Uiso calc 0.147(4) B 2
H H18C 0.2663 0.3112 0.1264 0.064 Uiso calc 0.147(4) B 2
C C19A 0.3252(5) 0.2866(5) 0.3120(9) 0.0490(8) Uani d 0.147(4) B 2
H H19A 0.3503 0.2695 0.3211 0.073 Uiso calc 0.147(4) B 2
H H19B 0.3002 0.2740 0.3405 0.073 Uiso calc 0.147(4) B 2
H H19C 0.3303 0.3127 0.3413 0.073 Uiso calc 0.147(4) B 2
C C1B 0.31026(5) 0.40381(5) 0.10400(12) 0.0255(4) Uani d 1 . .
C C2B 0.26968(5) 0.42727(5) 0.09307(12) 0.0274(4) Uani d 1 . .
C C3B 0.26978(6) 0.46290(6) 0.04392(14) 0.0385(5) Uani d 1 . .
H H3B 0.2957 0.4725 0.0175 0.046 Uiso calc 1 . .
C C4B 0.23256(6) 0.48476(6) 0.03284(15) 0.0433(5) Uani d 1 . .
H H4B 0.2330 0.5091 -0.0012 0.052 Uiso calc 1 . .
C C5B 0.19492(6) 0.47118(6) 0.07120(14) 0.0366(5) Uani d 1 . .
H H5B 0.1694 0.4863 0.0640 0.044 Uiso calc 1 . .
C C6B 0.19430(6) 0.43573(5) 0.11999(14) 0.0358(5) Uani d 1 . .
H H6B 0.1683 0.4263 0.1462 0.043 Uiso calc 1 . .
C C7B 0.23155(6) 0.41387(5) 0.13095(13) 0.0333(4) Uani d 1 . .
H H7B 0.2310 0.3894 0.1648 0.040 Uiso calc 1 . .
N N1B 0.33336(4) 0.40256(4) 0.18092(10) 0.0255(3) Uani d 1 . .
C C8B 0.32265(6) 0.42696(5) 0.26272(13) 0.0327(4) Uani d 1 . .
H H8B 0.3013 0.4476 0.2432 0.039 Uiso calc 1 . .
C C9B 0.36203(7) 0.44842(6) 0.29873(14) 0.0460(5) Uani d 1 . .
H H9B1 0.3830 0.4287 0.3203 0.069 Uiso calc 1 . .
H H9B2 0.3540 0.4660 0.3506 0.069 Uiso calc 1 . .
H H9B3 0.3745 0.4645 0.2485 0.069 Uiso calc 1 . .
C C10B 0.30292(7) 0.40195(6) 0.34012(14) 0.0461(5) Uani d 1 . .
H H10D 0.2776 0.3881 0.3163 0.069 Uiso calc 1 . .
H H10E 0.2947 0.4194 0.3919 0.069 Uiso calc 1 . .
H H10F 0.3238 0.3822 0.3620 0.069 Uiso calc 1 . .
C C11B 0.30466(6) 0.37478(6) -0.05187(13) 0.0354(5) Uani d 1 . .
H H11B 0.2761 0.3881 -0.0475 0.042 Uiso calc 1 . .
C C12B 0.32803(8) 0.39243(7) -0.13483(14) 0.0550(6) Uani d 1 . .
H H12D 0.3274 0.4217 -0.1309 0.082 Uiso calc 1 . .
H H12E 0.3140 0.3838 -0.1925 0.082 Uiso calc 1 . .
H H12F 0.3578 0.3832 -0.1347 0.082 Uiso calc 1 . .
N N2B 0.32770(4) 0.38256(4) 0.03550(10) 0.0266(3) Uani d 1 . .
C C13B 0.29714(6) 0.33021(6) -0.06506(14) 0.0419(5) Uani d 1 . .
H H13D 0.3247 0.3163 -0.0674 0.063 Uiso calc 1 . .
H H13E 0.2816 0.3257 -0.1235 0.063 Uiso calc 1 . .
H H13F 0.2802 0.3199 -0.0128 0.063 Uiso calc 1 . .
C C1C 0.44314(6) 0.40129(5) 0.15950(13) 0.0319(4) Uani d 1 . .
C C2C 0.48328(6) 0.42313(6) 0.18523(14) 0.0384(5) Uani d 1 . .
C C3C 0.52062(7) 0.41680(7) 0.13534(19) 0.0568(6) Uani d 1 . .
H H3C 0.5209 0.3982 0.0852 0.068 Uiso calc 1 . .
C C4 0.55767(7) 0.43756(8) 0.1585(2) 0.0696(8) Uani d 1 . .
H H4 0.5832 0.4329 0.1244 0.083 Uiso calc 1 . .
C C5C 0.55746(8) 0.46472(8) 0.2303(2) 0.0672(8) Uani d 1 . .
H H5C 0.5829 0.4787 0.2462 0.081 Uiso calc 1 . .
C C6C 0.52063(9) 0.47162(8) 0.27891(19) 0.0705(8) Uani d 1 . .
H H6C 0.5203 0.4908 0.3278 0.085 Uiso calc 1 . .
C C7C 0.48369(8) 0.45065(7) 0.25692(17) 0.0578(6) Uani d 1 . .
H H7C 0.4583 0.4553 0.2917 0.069 Uiso calc 1 . .
N N1C 0.42638(5) 0.37157(4) 0.20806(10) 0.0290(3) Uani d 1 . .
C C8C 0.42788(6) 0.44607(6) 0.02949(14) 0.0401(5) Uani d 1 . .
H H8C 0.4501 0.4623 0.0623 0.048 Uiso calc 1 . .
C C9C 0.38766(6) 0.47131(6) 0.02092(15) 0.0417(5) Uani d 1 . .
H H9C1 0.3943 0.4962 -0.0121 0.063 Uiso calc 1 . .
H H9C2 0.3768 0.4776 0.0832 0.063 Uiso calc 1 . .
H H9C3 0.3659 0.4564 -0.0139 0.063 Uiso calc 1 . .
C C10C 0.44466(8) 0.43558(7) -0.06678(16) 0.0648(7) Uani d 1 . .
H H10G 0.4708 0.4196 -0.0607 0.097 Uiso calc 1 . .
H H10H 0.4510 0.4602 -0.1011 0.097 Uiso calc 1 . .
H H10I 0.4230 0.4202 -0.1006 0.097 Uiso calc 1 . .
N N2C 0.41959(5) 0.40996(4) 0.08501(11) 0.0325(4) Uani d 1 . .
C C11C 0.44864(6) 0.35231(6) 0.28607(13) 0.0353(5) Uani d 1 . .
H H11C 0.4740 0.3692 0.3026 0.042 Uiso calc 1 . .
C C12C 0.42030(7) 0.34970(8) 0.37019(15) 0.0637(7) Uani d 1 . .
H H12G 0.4136 0.3767 0.3923 0.096 Uiso calc 1 . .
H H12H 0.4350 0.3348 0.4195 0.096 Uiso calc 1 . .
H H12I 0.3938 0.3358 0.3536 0.096 Uiso calc 1 . .
C C13C 0.46464(9) 0.31132(7) 0.25844(18) 0.0791(9) Uani d 1 . .
H H13G 0.4406 0.2951 0.2362 0.119 Uiso calc 1 . .
H H13H 0.4778 0.2983 0.3125 0.119 Uiso calc 1 . .
H H13I 0.4859 0.3140 0.2087 0.119 Uiso calc 1 . .
Al Al2 0.37998(2) 0.64639(2) 0.36001(4) 0.02457(12) Uani d 1 . .
C C1D 0.31649(5) 0.60332(5) 0.34917(12) 0.0274(4) Uani d 1 . .
C C2D 0.27771(5) 0.57700(5) 0.34328(12) 0.0282(4) Uani d 1 . .
C C3D 0.24150(6) 0.58567(5) 0.39528(13) 0.0345(4) Uani d 1 . .
H H3D 0.2412 0.6086 0.4345 0.041 Uiso calc 1 . .
C C4D 0.20570(6) 0.56131(6) 0.39077(14) 0.0384(5) Uani d 1 . .
H H4D 0.1812 0.5676 0.4269 0.046 Uiso calc 1 . .
C C5D 0.20555(6) 0.52816(6) 0.33425(14) 0.0376(5) Uani d 1 . .
H H5D 0.1810 0.5115 0.3312 0.045 Uiso calc 1 . .
C C6D 0.24119(6) 0.51914(6) 0.28200(15) 0.0424(5) Uani d 1 . .
H H6D 0.2411 0.4962 0.2427 0.051 Uiso calc 1 . .
C C7D 0.27713(6) 0.54332(6) 0.28648(14) 0.0386(5) Uani d 1 . .
H H7D 0.3016 0.5368 0.2504 0.046 Uiso calc 1 . .
N N1D 0.32807(5) 0.62932(4) 0.28395(10) 0.0307(4) Uani d 1 . .
C C8D 0.29988(6) 0.63924(6) 0.20547(13) 0.0381(5) Uani d 1 . .
H H8D 0.2717 0.6260 0.2165 0.046 Uiso calc 1 . .
C C9D 0.29233(6) 0.68411(6) 0.20005(14) 0.0447(5) Uani d 1 . .
H H9D1 0.2790 0.6933 0.2580 0.067 Uiso calc 1 . .
H H9D2 0.2734 0.6901 0.1474 0.067 Uiso calc 1 . .
H H9D3 0.3197 0.6979 0.1913 0.067 Uiso calc 1 . .
C C10D 0.31777(7) 0.62359(7) 0.11355(14) 0.0542(6) Uani d 1 . .
H H10J 0.3465 0.6345 0.1037 0.081 Uiso calc 1 . .
H H10K 0.2991 0.6319 0.0623 0.081 Uiso calc 1 . .
H H10L 0.3193 0.5943 0.1156 0.081 Uiso calc 1 . .
N N2D 0.34371(4) 0.60324(4) 0.42005(10) 0.0274(3) Uani d 1 . .
C C11D 0.34084(6) 0.57323(5) 0.49438(13) 0.0328(4) Uani d 1 . .
H H11D 0.3217 0.5512 0.4723 0.039 Uiso calc 1 . .
C C12D 0.38475(6) 0.55526(6) 0.51400(15) 0.0424(5) Uani d 1 . .
H H12J 0.3949 0.5411 0.4585 0.064 Uiso calc 1 . .
H H12K 0.3827 0.5365 0.5662 0.064 Uiso calc 1 . .
H H12L 0.4048 0.5767 0.5299 0.064 Uiso calc 1 . .
C C13D 0.32180(7) 0.59037(6) 0.58335(14) 0.0457(5) Uani d 1 . .
H H13J 0.3404 0.6116 0.6073 0.069 Uiso calc 1 . .
H H13K 0.3193 0.5691 0.6301 0.069 Uiso calc 1 . .
H H13L 0.2934 0.6015 0.5700 0.069 Uiso calc 1 . .
C C1E 0.37174(5) 0.71908(5) 0.35371(12) 0.0256(4) Uani d 1 . .
C C2E 0.36747(6) 0.76381(5) 0.34912(12) 0.0296(4) Uani d 1 . .
C C3E 0.40107(7) 0.78807(6) 0.37688(14) 0.0395(5) Uani d 1 . .
H H3E 0.4266 0.7763 0.4000 0.047 Uiso calc 1 . .
C C4E 0.39782(8) 0.82927(6) 0.37125(16) 0.0523(6) Uani d 1 . .
H H4E 0.4210 0.8456 0.3911 0.063 Uiso calc 1 . .
C C5E 0.36123(8) 0.84666(6) 0.33711(17) 0.0559(6) Uani d 1 . .
H H5E 0.3593 0.8750 0.3321 0.067 Uiso calc 1 . .
C C6E 0.32771(7) 0.82312(7) 0.31042(17) 0.0555(6) Uani d 1 . .
H H6E 0.3022 0.8351 0.2878 0.067 Uiso calc 1 . .
C C7E 0.33065(6) 0.78179(6) 0.31620(15) 0.0430(5) Uani d 1 . .
H H7E 0.3072 0.7657 0.2974 0.052 Uiso calc 1 . .
N N1E 0.39597(4) 0.69803(4) 0.29583(10) 0.0258(3) Uani d 1 . .
C C8E 0.42244(6) 0.71676(5) 0.22381(12) 0.0305(4) Uani d 1 . .
H H8E 0.4153 0.7459 0.2215 0.037 Uiso calc 1 . .
C C9E 0.41301(7) 0.69879(6) 0.12889(13) 0.0441(5) Uani d 1 . .
H H9E1 0.4186 0.6699 0.1305 0.066 Uiso calc 1 . .
H H9E2 0.4314 0.7114 0.0819 0.066 Uiso calc 1 . .
H H9E3 0.3830 0.7035 0.1129 0.066 Uiso calc 1 . .
C C10E 0.46953(6) 0.71261(6) 0.24634(14) 0.0437(5) Uani d 1 . .
H H10M 0.4758 0.7268 0.3045 0.066 Uiso calc 1 . .
H H10N 0.4865 0.7241 0.1956 0.066 Uiso calc 1 . .
H H10O 0.4767 0.6842 0.2535 0.066 Uiso calc 1 . .
N N2E 0.35260(4) 0.69555(4) 0.41534(10) 0.0277(3) Uani d 1 . .
C C11E 0.32134(12) 0.71432(9) 0.4803(2) 0.0287(8) Uani d 0.669(3) C 1
H H11E 0.3197 0.7437 0.4674 0.034 Uiso calc 0.669(3) C 1
C C12E 0.2776(3) 0.6956(5) 0.4651(9) 0.0474(19) Uani d 0.669(3) C 1
H H12M 0.2684 0.7003 0.4007 0.071 Uiso calc 0.669(3) C 1
H H12N 0.2569 0.7077 0.5080 0.071 Uiso calc 0.669(3) C 1
H H12O 0.2792 0.6667 0.4766 0.071 Uiso calc 0.669(3) C 1
C C13E 0.33384(10) 0.70779(11) 0.5821(2) 0.0458(8) Uani d 0.669(3) C 1
H H13M 0.3368 0.6791 0.5942 0.069 Uiso calc 0.669(3) C 1
H H13N 0.3117 0.7190 0.6227 0.069 Uiso calc 0.669(3) C 1
H H13O 0.3611 0.7212 0.5946 0.069 Uiso calc 0.669(3) C 1
C C17E 0.3205(3) 0.6996(2) 0.4887(6) 0.0287(8) Uani d 0.331(3) C 2
H H17E 0.3233 0.6759 0.5309 0.034 Uiso calc 0.331(3) C 2
C C18E 0.2755(5) 0.6997(10) 0.450(2) 0.0474(19) Uani d 0.331(3) C 2
H H18M 0.2718 0.7227 0.4087 0.071 Uiso calc 0.331(3) C 2
H H18N 0.2550 0.7015 0.5019 0.071 Uiso calc 0.331(3) C 2
H H18O 0.2705 0.6749 0.4155 0.071 Uiso calc 0.331(3) C 2
C C19E 0.3304(2) 0.7364(2) 0.5451(4) 0.0458(8) Uani d 0.331(3) C 2
H H19M 0.3114 0.7376 0.5993 0.069 Uiso calc 0.331(3) C 2
H H19N 0.3261 0.7603 0.5065 0.069 Uiso calc 0.331(3) C 2
H H19O 0.3602 0.7354 0.5661 0.069 Uiso calc 0.331(3) C 2
C C1F 0.45074(5) 0.61603(5) 0.38032(13) 0.0277(4) Uani d 1 . .
C C2F 0.49321(6) 0.59610(5) 0.39381(14) 0.0323(4) Uani d 1 . .
C C3F 0.52564(6) 0.60114(5) 0.32799(15) 0.0381(5) Uani d 1 . .
H H3F 0.5209 0.6178 0.2754 0.046 Uiso calc 1 . .
C C4F 0.56468(6) 0.58206(6) 0.33873(17) 0.0465(6) Uani d 1 . .
H H4F 0.5867 0.5860 0.2940 0.056 Uiso calc 1 . .
C C5F 0.57158(6) 0.55745(6) 0.41426(17) 0.0492(6) Uani d 1 . .
H H5F 0.5983 0.5443 0.4215 0.059 Uiso calc 1 . .
C C6F 0.53976(7) 0.55191(6) 0.47929(17) 0.0483(6) Uani d 1 . .
H H6F 0.5445 0.5348 0.5311 0.058 Uiso calc 1 . .
C C7F 0.50078(6) 0.57133(6) 0.46940(15) 0.0406(5) Uani d 1 . .
H H7F 0.4791 0.5676 0.5149 0.049 Uiso calc 1 . .
N N1F 0.42561(4) 0.60969(4) 0.30707(10) 0.0288(3) Uani d 1 . .
C C8F 0.43367(6) 0.57660(6) 0.24177(14) 0.0384(5) Uani d 1 . .
H H8F 0.4595 0.5618 0.2638 0.046 Uiso calc 1 . .
C C9F 0.39648(8) 0.54767(7) 0.24042(17) 0.0628(7) Uani d 1 . .
H H9F1 0.3924 0.5365 0.3029 0.094 Uiso calc 1 . .
H H9F2 0.4025 0.5260 0.1963 0.094 Uiso calc 1 . .
H H9F3 0.3705 0.5618 0.2212 0.094 Uiso calc 1 . .
C C10F 0.44222(7) 0.59103(7) 0.14327(15) 0.0507(6) Uani d 1 . .
H H10P 0.4165 0.6040 0.1186 0.076 Uiso calc 1 . .
H H10Q 0.4497 0.5682 0.1038 0.076 Uiso calc 1 . .
H H10R 0.4659 0.6102 0.1438 0.076 Uiso calc 1 . .
N N2F 0.43312(4) 0.64145(4) 0.44012(10) 0.0262(3) Uani d 1 . .
C C11F 0.45671(18) 0.65933(17) 0.5185(3) 0.0301(5) Uani d 0.764(14) D 1
H H11F 0.4865 0.6485 0.5173 0.036 Uiso calc 0.764(14) D 1
C C12F 0.4593(2) 0.70472(13) 0.5101(4) 0.0388(11) Uani d 0.764(14) D 1
H H12P 0.4761 0.7118 0.4550 0.058 Uiso calc 0.764(14) D 1
H H12Q 0.4729 0.7158 0.5659 0.058 Uiso calc 0.764(14) D 1
H H12R 0.4304 0.7158 0.5040 0.058 Uiso calc 0.764(14) D 1
C C13F 0.43651(18) 0.64762(17) 0.6113(3) 0.0400(10) Uani d 0.764(14) D 1
H H13P 0.4059 0.6539 0.6100 0.060 Uiso calc 0.764(14) D 1
H H13Q 0.4503 0.6625 0.6618 0.060 Uiso calc 0.764(14) D 1
H H13R 0.4403 0.6188 0.6216 0.060 Uiso calc 0.764(14) D 1
C C17F 0.4560(6) 0.6575(5) 0.5216(8) 0.0301(5) Uani d 0.236(14) D 2
H H17F 0.4805 0.6396 0.5377 0.036 Uiso calc 0.236(14) D 2
C C18F 0.4727(6) 0.6986(5) 0.4939(12) 0.0388(11) Uani d 0.236(14) D 2
H H18D 0.4957 0.6955 0.4482 0.058 Uiso calc 0.236(14) D 2
H H18E 0.4837 0.7124 0.5492 0.058 Uiso calc 0.236(14) D 2
H H18F 0.4494 0.7143 0.4665 0.058 Uiso calc 0.236(14) D 2
C C19F 0.4254(5) 0.6602(5) 0.6042(11) 0.0400(10) Uani d 0.236(14) D 2
H H19D 0.3999 0.6753 0.5859 0.060 Uiso calc 0.236(14) D 2
H H19E 0.4396 0.6738 0.6561 0.060 Uiso calc 0.236(14) D 2
H H19F 0.4171 0.6332 0.6235 0.060 Uiso calc 0.236(14) D 2

loop_
_atom_site_aniso_label
_atom_site_aniso_U_11
_atom_site_aniso_U_22
_atom_site_aniso_U_33
_atom_site_aniso_U_12
_atom_site_aniso_U_13
_atom_site_aniso_U_23
Al1 0.0253(3) 0.0241(3) 0.0238(3) 0.0048(2) -0.0012(2) 0.0003(2)
C1A 0.0315(10) 0.0271(9) 0.0265(9) 0.0074(8) -0.0059(8) -0.0010(8)
C2A 0.0423(11) 0.0277(10) 0.0313(10) 0.0055(9) 0.0032(9) -0.0021(8)
C3A 0.0627(15) 0.0315(11) 0.0526(14) 0.0119(10) -0.0115(12) -0.0035(10)
C4A 0.0845(19) 0.0311(12) 0.0637(16) 0.0194(12) -0.0080(14) 0.0018(11)
C5A 0.0870(19) 0.0254(11) 0.0579(15) -0.0006(12) 0.0159(14) -0.0039(11)
C6A 0.0624(15) 0.0372(12) 0.0585(15) -0.0069(11) 0.0056(12) -0.0111(11)
C7A 0.0481(13) 0.0350(11) 0.0421(12) 0.0043(10) 0.0024(10) -0.0048(10)
N1A 0.0324(8) 0.0259(8) 0.0272(8) 0.0050(7) 0.0015(7) 0.0006(7)
C8A 0.0411(13) 0.0387(11) 0.0365(14) 0.0117(11) 0.0082(11) -0.0038(11)
C9A 0.0438(15) 0.082(3) 0.0333(13) 0.0136(16) 0.0090(11) -0.0041(16)
C10A 0.0319(15) 0.147(4) 0.047(2) 0.0269(19) 0.0039(13) -0.013(2)
C14A 0.0411(13) 0.0387(11) 0.0365(14) 0.0117(11) 0.0082(11) -0.0038(11)
C15A 0.0438(15) 0.082(3) 0.0333(13) 0.0136(16) 0.0090(11) -0.0041(16)
C16A 0.0319(15) 0.147(4) 0.047(2) 0.0269(19) 0.0039(13) -0.013(2)
N2A 0.0316(8) 0.0285(8) 0.0284(8) 0.0065(7) 0.0028(7) -0.0017(7)
C11A 0.0471(13) 0.0342(17) 0.0279(15) 0.0006(11) 0.0094(12) -0.0019(11)
C12A 0.0421(14) 0.035(2) 0.0508(15) -0.0102(16) 0.0107(11) -0.0005(17)
C13A 0.0726(18) 0.0359(16) 0.0384(15) -0.0073(14) 0.0044(13) 0.0073(12)
C17A 0.0471(13) 0.0342(17) 0.0279(15) 0.0006(11) 0.0094(12) -0.0019(11)
C18A 0.0421(14) 0.035(2) 0.0508(15) -0.0102(16) 0.0107(11) -0.0005(17)
C19A 0.0726(18) 0.0359(16) 0.0384(15) -0.0073(14) 0.0044(13) 0.0073(12)
C1B 0.0258(9) 0.0204(9) 0.0302(10) 0.0010(7) 0.0025(8) 0.0046(8)
C2B 0.0271(9) 0.0247(9) 0.0304(10) 0.0044(8) 0.0000(8) -0.0005(8)
C3B 0.0285(10) 0.0349(11) 0.0521(13) 0.0068(9) 0.0091(9) 0.0129(10)
C4B 0.0349(11) 0.0346(11) 0.0606(14) 0.0109(9) 0.0064(10) 0.0192(10)
C5B 0.0259(10) 0.0340(11) 0.0498(13) 0.0094(8) -0.0016(9) 0.0015(9)
C6B 0.0244(10) 0.0337(11) 0.0495(12) 0.0009(8) 0.0030(9) 0.0029(9)
C7B 0.0311(10) 0.0264(10) 0.0424(12) 0.0035(8) 0.0006(9) 0.0063(9)
N1B 0.0296(8) 0.0233(8) 0.0237(8) 0.0048(6) -0.0002(6) -0.0007(6)
C8B 0.0382(11) 0.0282(10) 0.0316(10) 0.0075(8) 0.0016(9) -0.0063(8)
C9B 0.0607(14) 0.0376(12) 0.0397(12) -0.0143(10) 0.0088(11) -0.0122(10)
C10B 0.0486(13) 0.0547(13) 0.0349(12) -0.0136(11) 0.0137(10) -0.0155(10)
C11B 0.0363(11) 0.0408(11) 0.0291(10) 0.0110(9) -0.0076(9) -0.0013(9)
C12B 0.0770(17) 0.0590(15) 0.0290(12) -0.0033(13) -0.0071(11) 0.0049(10)
N2B 0.0283(8) 0.0288(8) 0.0228(8) 0.0067(6) -0.0025(6) 0.0008(6)
C13B 0.0442(12) 0.0474(13) 0.0342(11) 0.0005(10) -0.0101(9) -0.0065(10)
C1C 0.0288(10) 0.0308(10) 0.0362(11) 0.0023(8) -0.0014(9) -0.0010(9)
C2C 0.0326(11) 0.0379(11) 0.0448(12) -0.0037(9) -0.0094(9) 0.0097(10)
C3C 0.0345(12) 0.0500(14) 0.0860(19) -0.0015(10) -0.0036(12) -0.0006(13)
C4 0.0317(13) 0.0650(17) 0.112(2) -0.0060(12) -0.0047(14) 0.0138(17)
C5C 0.0510(16) 0.0610(17) 0.090(2) -0.0246(13) -0.0288(15) 0.0212(15)
C6C 0.0722(19) 0.0729(18) 0.0663(18) -0.0340(15) -0.0143(15) -0.0027(14)
C7C 0.0523(15) 0.0671(16) 0.0542(15) -0.0218(12) -0.0043(12) -0.0078(13)
N1C 0.0290(8) 0.0291(8) 0.0288(8) 0.0020(7) -0.0051(7) 0.0018(7)
C8C 0.0323(11) 0.0416(12) 0.0464(13) -0.0050(9) -0.0032(9) 0.0160(10)
C9C 0.0459(12) 0.0335(11) 0.0458(13) 0.0002(9) 0.0017(10) 0.0111(9)
C10C 0.0559(15) 0.0760(18) 0.0624(16) 0.0209(13) 0.0293(13) 0.0333(14)
N2C 0.0290(8) 0.0351(9) 0.0334(9) 0.0008(7) -0.0029(7) 0.0081(7)
C11C 0.0373(11) 0.0341(11) 0.0345(11) -0.0012(9) -0.0135(9) 0.0047(9)
C12C 0.0582(15) 0.0860(18) 0.0470(14) 0.0063(14) -0.0031(12) 0.0311(13)
C13C 0.114(2) 0.0538(15) 0.0697(18) 0.0389(16) -0.0516(17) -0.0077(14)
Al2 0.0230(3) 0.0267(3) 0.0240(3) -0.0040(2) -0.0014(2) 0.0007(2)
C1D 0.0246(9) 0.0285(9) 0.0292(10) -0.0024(8) 0.0016(8) -0.0062(8)
C2D 0.0240(9) 0.0300(10) 0.0304(10) -0.0038(8) -0.0023(8) -0.0024(8)
C3D 0.0317(11) 0.0319(10) 0.0400(12) -0.0043(8) 0.0020(9) -0.0059(9)
C4D 0.0255(10) 0.0406(12) 0.0490(13) -0.0027(9) 0.0029(9) -0.0003(10)
C5D 0.0270(10) 0.0346(11) 0.0511(13) -0.0084(8) -0.0100(9) 0.0029(10)
C6D 0.0348(12) 0.0359(11) 0.0564(14) -0.0053(9) -0.0065(10) -0.0145(10)
C7D 0.0271(10) 0.0416(12) 0.0472(12) -0.0030(9) -0.0001(9) -0.0130(10)
N1D 0.0284(8) 0.0395(9) 0.0241(8) -0.0069(7) -0.0031(7) 0.0010(7)
C8D 0.0305(10) 0.0565(13) 0.0274(10) -0.0112(10) -0.0063(8) 0.0028(9)
C9D 0.0370(12) 0.0638(15) 0.0334(11) -0.0003(10) -0.0092(9) 0.0116(10)
C10D 0.0597(15) 0.0732(16) 0.0298(11) -0.0090(12) -0.0100(11) -0.0066(11)
N2D 0.0264(8) 0.0264(8) 0.0293(8) -0.0056(6) -0.0032(7) 0.0020(7)
C11D 0.0311(10) 0.0275(10) 0.0398(11) -0.0093(8) -0.0041(9) 0.0074(9)
C12D 0.0402(12) 0.0318(10) 0.0552(13) -0.0055(9) -0.0093(10) 0.0106(10)
C13D 0.0490(13) 0.0501(13) 0.0380(12) -0.0064(10) 0.0033(10) 0.0151(10)
C1E 0.0229(9) 0.0311(10) 0.0227(9) 0.0007(7) -0.0040(8) 0.0011(8)
C2E 0.0330(10) 0.0302(10) 0.0255(10) 0.0068(8) 0.0067(8) 0.0031(8)
C3E 0.0449(12) 0.0318(11) 0.0419(12) 0.0039(9) -0.0067(10) -0.0029(9)
C4E 0.0622(15) 0.0304(11) 0.0643(15) 0.0008(11) -0.0064(13) -0.0042(11)
C5E 0.0653(16) 0.0306(12) 0.0718(17) 0.0098(11) 0.0083(13) 0.0072(11)
C6E 0.0461(14) 0.0461(14) 0.0742(17) 0.0143(11) 0.0049(12) 0.0209(12)
C7E 0.0339(11) 0.0411(12) 0.0541(13) 0.0018(9) 0.0023(10) 0.0132(10)
N1E 0.0252(8) 0.0277(8) 0.0246(8) -0.0006(6) 0.0039(6) 0.0015(6)
C8E 0.0341(10) 0.0262(9) 0.0312(10) -0.0020(8) 0.0081(8) 0.0019(8)
C9E 0.0456(12) 0.0573(13) 0.0293(11) -0.0098(10) 0.0085(9) 0.0023(10)
C10E 0.0364(12) 0.0534(13) 0.0413(12) -0.0103(10) 0.0090(10) 0.0023(10)
N2E 0.0249(8) 0.0357(9) 0.0225(8) -0.0022(7) 0.0019(6) 0.0018(7)
C11E 0.0370(12) 0.020(2) 0.0289(13) -0.0057(18) 0.0117(10) 0.0067(17)
C12E 0.0303(14) 0.073(3) 0.039(5) 0.0018(16) 0.0073(14) -0.004(3)
C13E 0.0498(17) 0.058(2) 0.0295(16) -0.0005(17) 0.0079(14) -0.0090(14)
C17E 0.0370(12) 0.020(2) 0.0289(13) -0.0057(18) 0.0117(10) 0.0067(17)
C18E 0.0303(14) 0.073(3) 0.039(5) 0.0018(16) 0.0073(14) -0.004(3)
C19E 0.0498(17) 0.058(2) 0.0295(16) -0.0005(17) 0.0079(14) -0.0090(14)
C1F 0.0241(9) 0.0207(9) 0.0383(11) -0.0049(7) 0.0006(8) 0.0029(8)
C2F 0.0283(10) 0.0213(9) 0.0472(12) -0.0022(8) -0.0019(9) -0.0039(9)
C3F 0.0307(11) 0.0287(10) 0.0549(13) -0.0046(8) 0.0008(10) -0.0013(9)
C4F 0.0283(11) 0.0370(11) 0.0742(16) -0.0025(9) 0.0069(11) -0.0048(11)
C5F 0.0280(11) 0.0376(12) 0.0819(18) 0.0047(9) -0.0029(11) -0.0031(12)
C6F 0.0388(12) 0.0401(12) 0.0659(16) 0.0062(10) -0.0067(11) 0.0064(11)
C7F 0.0308(11) 0.0366(11) 0.0544(14) 0.0006(9) 0.0001(10) 0.0011(10)
N1F 0.0277(8) 0.0247(8) 0.0339(9) -0.0039(6) -0.0006(7) -0.0057(7)
C8F 0.0385(11) 0.0297(10) 0.0471(12) -0.0021(9) 0.0013(10) -0.0121(9)
C9F 0.0778(18) 0.0485(14) 0.0622(16) -0.0260(13) 0.0190(14) -0.0264(12)
C10F 0.0494(13) 0.0539(14) 0.0490(14) -0.0049(11) 0.0136(11) -0.0199(11)
N2F 0.0242(8) 0.0246(8) 0.0297(8) -0.0021(6) -0.0032(6) -0.0012(6)
C11F 0.0284(10) 0.0277(11) 0.0342(11) 0.0001(8) -0.0085(8) -0.0006(9)
C12F 0.047(3) 0.0295(17) 0.040(2) -0.0042(17) -0.014(2) -0.0041(15)
C13F 0.044(2) 0.041(2) 0.0354(14) -0.0033(18) -0.0091(15) -0.0017(17)
C17F 0.0284(10) 0.0277(11) 0.0342(11) 0.0001(8) -0.0085(8) -0.0006(9)
C18F 0.047(3) 0.0295(17) 0.040(2) -0.0042(17) -0.014(2) -0.0041(15)
C19F 0.044(2) 0.041(2) 0.0354(14) -0.0033(18) -0.0091(15) -0.0017(17)

loop_
_atom_type_symbol
_atom_type_description
_atom_type_scat_dispersion_real
_atom_type_scat_dispersion_imag
_atom_type_scat_source
C C 0.0033 0.0016 'International Tables Vol C Tables 4.2.6.8 and 6.1.1.4'
H H 0.0000 0.0000 'International Tables Vol C Tables 4.2.6.8 and 6.1.1.4'
N N 0.0061 0.0033 'International Tables Vol C Tables 4.2.6.8 and 6.1.1.4'
Al Al 0.0645 0.0514 'International Tables Vol C Tables 4.2.6.8 and 6.1.1.4'

loop_
_geom_angle_atom_site_label_1
_geom_angle_atom_site_label_2
_geom_angle_atom_site_label_3
_geom_angle
N1A Al1 N1C 100.06(6)
N1A Al1 N2B 96.82(6)
N1C Al1 N2B 159.54(6)
N1A Al1 N1B 97.10(6)
N1C Al1 N1B 100.60(6)
N2B Al1 N1B 65.71(6)
N1A Al1 N2C 161.62(6)
N1C Al1 N2C 65.60(6)
N2B Al1 N2C 99.77(6)
N1B Al1 N2C 96.88(6)
N1A Al1 N2A 65.85(6)
N1C Al1 N2A 97.58(6)
N2B Al1 N2A 99.83(6)
N1B Al1 N2A 157.07(6)
N2C Al1 N2A 103.32(6)
N2A C1A N1A 110.66(15)
N2A C1A C2A 124.81(16)
N1A C1A C2A 124.53(16)
C7A C2A C3A 118.75(18)
C7A C2A C1A 120.65(17)
C3A C2A C1A 120.57(18)
C2A C3A C4A 120.3(2)
C2A C3A H3A 119.9
C4A C3A H3A 119.9
C5A C4A C3A 120.4(2)
C5A C4A H4A 119.8
C3A C4A H4A 119.8
C6A C5A C4A 120.0(2)
C6A C5A H5A 120.0
C4A C5A H5A 120.0
C5A C6A C7A 119.9(2)
C5A C6A H6A 120.1
C7A C6A H6A 120.1
C2A C7A C6A 120.7(2)
C2A C7A H7A 119.6
C6A C7A H7A 119.6
C1A N1A C11A 130.33(17)
C1A N1A C17A 115.0(8)
C1A N1A Al1 92.86(11)
C11A N1A Al1 136.74(14)
C17A N1A Al1 149.2(8)
N2A C8A C9A 112.1(2)
N2A C8A C10A 109.3(2)
C9A C8A C10A 110.7(3)
N2A C8A H8A 108.2
C9A C8A H8A 108.2
C10A C8A H8A 108.2
C8A C9A H9A1 109.5
C8A C9A H9A2 109.5
H9A1 C9A H9A2 109.5
C8A C9A H9A3 109.5
H9A1 C9A H9A3 109.5
H9A2 C9A H9A3 109.5
C8A C10A H10A 109.5
C8A C10A H10B 109.5
H10A C10A H10B 109.5
C8A C10A H10C 109.5
H10A C10A H10C 109.5
H10B C10A H10C 109.5
N2A C14A C15A 109.1(13)
N2A C14A C16A 111.6(16)
C15A C14A C16A 109.3(13)
N2A C14A H14A 108.9
C15A C14A H14A 108.9
C16A C14A H14A 108.9
C14A C15A H15A 109.5
C14A C15A H15B 109.5
H15A C15A H15B 109.5
C14A C15A H15C 109.5
H15A C15A H15C 109.5
H15B C15A H15C 109.5
C14A C16A H16A 109.5
C14A C16A H16B 109.5
H16A C16A H16B 109.5
C14A C16A H16C 109.5
H16A C16A H16C 109.5
H16B C16A H16C 109.5
C1A N2A C8A 122.2(2)
C1A N2A C14A 122.5(11)
C1A N2A Al1 90.62(10)
C8A N2A Al1 146.9(2)
C14A N2A Al1 144.0(10)
N1A C11A C13A 115.9(2)
N1A C11A C12A 111.3(3)
C13A C11A C12A 111.3(2)
N1A C11A H11A 105.9
C13A C11A H11A 105.9
C12A C11A H11A 105.9
C11A C12A H12A 109.5
C11A C12A H12B 109.5
H12A C12A H12B 109.5
C11A C12A H12C 109.5
H12A C12A H12C 109.5
H12B C12A H12C 109.5
C11A C13A H13A 109.5
C11A C13A H13B 109.5
H13A C13A H13B 109.5
C11A C13A H13C 109.5
H13A C13A H13C 109.5
H13B C13A H13C 109.5
N1A C17A C18A 112.4(18)
N1A C17A C19A 112.5(10)
C18A C17A C19A 109.6(12)
N1A C17A H17A 107.4
C18A C17A H17A 107.4
C19A C17A H17A 107.4
C17A C18A H18A 109.5
C17A C18A H18B 109.5
H18A C18A H18B 109.5
C17A C18A H18C 109.5
H18A C18A H18C 109.5
H18B C18A H18C 109.5
C17A C19A H19A 109.5
C17A C19A H19B 109.5
H19A C19A H19B 109.5
C17A C19A H19C 109.5
H19A C19A H19C 109.5
H19B C19A H19C 109.5
N1B C1B N2B 112.13(15)
N1B C1B C2B 124.56(15)
N2B C1B C2B 123.29(15)
C3B C2B C7B 118.69(16)
C3B C2B C1B 120.04(16)
C7B C2B C1B 121.27(15)
C2B C3B C4B 120.71(18)
C2B C3B H3B 119.6
C4B C3B H3B 119.6
C5B C4B C3B 120.00(18)
C5B C4B H4B 120.0
C3B C4B H4B 120.0
C6B C5B C4B 119.94(17)
C6B C5B H5B 120.0
C4B C5B H5B 120.0
C5B C6B C7B 120.01(17)
C5B C6B H6B 120.0
C7B C6B H6B 120.0
C6B C7B C2B 120.65(17)
C6B C7B H7B 119.7
C2B C7B H7B 119.7
C1B N1B C8B 121.75(14)
C1B N1B Al1 91.05(10)
C8B N1B Al1 146.75(12)
N1B C8B C9B 110.45(15)
N1B C8B C10B 111.82(15)
C9B C8B C10B 109.92(16)
N1B C8B H8B 108.2
C9B C8B H8B 108.2
C10B C8B H8B 108.2
C8B C9B H9B1 109.5
C8B C9B H9B2 109.5
H9B1 C9B H9B2 109.5
C8B C9B H9B3 109.5
H9B1 C9B H9B3 109.5
H9B2 C9B H9B3 109.5
C8B C10B H10D 109.5
C8B C10B H10E 109.5
H10D C10B H10E 109.5
C8B C10B H10F 109.5
H10D C10B H10F 109.5
H10E C10B H10F 109.5
N2B C11B C12B 111.38(16)
N2B C11B C13B 110.85(15)
C12B C11B C13B 110.97(17)
N2B C11B H11B 107.8
C12B C11B H11B 107.8
C13B C11B H11B 107.8
C11B C12B H12D 109.5
C11B C12B H12E 109.5
H12D C12B H12E 109.5
C11B C12B H12F 109.5
H12D C12B H12F 109.5
H12E C12B H12F 109.5
C1B N2B C11B 121.61(14)
C1B N2B Al1 91.12(10)
C11B N2B Al1 146.07(12)
C11B C13B H13D 109.5
C11B C13B H13E 109.5
H13D C13B H13E 109.5
C11B C13B H13F 109.5
H13D C13B H13F 109.5
H13E C13B H13F 109.5
N1C C1C N2C 111.56(16)
N1C C1C C2C 124.64(17)
N2C C1C C2C 123.80(17)
C7C C2C C3C 118.6(2)
C7C C2C C1C 121.05(19)
C3C C2C C1C 120.32(19)
C2C C3C C4 120.2(2)
C2C C3C H3C 119.9
C4 C3C H3C 119.9
C5C C4 C3C 120.3(3)
C5C C4 H4 119.8
C3C C4 H4 119.8
C6C C5C C4 119.9(2)
C6C C5C H5C 120.0
C4 C5C H5C 120.0
C5C C6C C7C 120.1(3)
C5C C6C H6C 120.0
C7C C6C H6C 120.0
C2C C7C C6C 120.9(2)
C2C C7C H7C 119.5
C6C C7C H7C 119.5
C1C N1C C11C 122.93(15)
C1C N1C Al1 91.86(11)
C11C N1C Al1 144.32(12)
N2C C8C C10C 111.39(17)
N2C C8C C9C 110.70(15)
C10C C8C C9C 109.91(17)
N2C C8C H8C 108.2
C10C C8C H8C 108.2
C9C C8C H8C 108.2
C8C C9C H9C1 109.5
C8C C9C H9C2 109.5
H9C1 C9C H9C2 109.5
C8C C9C H9C3 109.5
H9C1 C9C H9C3 109.5
H9C2 C9C H9C3 109.5
C8C C10C H10G 109.5
C8C C10C H10H 109.5
H10G C10C H10H 109.5
C8C C10C H10I 109.5
H10G C10C H10I 109.5
H10H C10C H10I 109.5
C1C N2C C8C 121.12(16)
C1C N2C Al1 90.98(11)
C8C N2C Al1 146.38(12)
N1C C11C C12C 111.03(16)
N1C C11C C13C 110.77(16)
C12C C11C C13C 110.7(2)
N1C C11C H11C 108.1
C12C C11C H11C 108.1
C13C C11C H11C 108.1
C11C C12C H12G 109.5
C11C C12C H12H 109.5
H12G C12C H12H 109.5
C11C C12C H12I 109.5
H12G C12C H12I 109.5
H12H C12C H12I 109.5
C11C C13C H13G 109.5
C11C C13C H13H 109.5
H13G C13C H13H 109.5
C11C C13C H13I 109.5
H13G C13C H13I 109.5
H13H C13C H13I 109.5
N2E Al2 N1E 65.70(6)
N2E Al2 N2D 100.03(6)
N1E Al2 N2D 160.14(6)
N2E Al2 N2F 101.04(6)
N1E Al2 N2F 97.19(6)
N2D Al2 N2F 99.21(6)
N2E Al2 N1F 159.86(6)
N1E Al2 N1F 99.87(6)
N2D Al2 N1F 97.08(6)
N2F Al2 N1F 65.56(6)
N2E Al2 N1D 95.75(6)
N1E Al2 N1D 101.08(6)
N2D Al2 N1D 65.32(6)
N2F Al2 N1D 159.07(6)
N1F Al2 N1D 101.02(6)
N2D C1D N1D 111.51(15)
N2D C1D C2D 124.13(16)
N1D C1D C2D 124.36(16)
C3D C2D C7D 118.31(16)
C3D C2D C1D 120.49(16)
C7D C2D C1D 121.20(16)
C4D C3D C2D 120.81(17)
C4D C3D H3D 119.6
C2D C3D H3D 119.6
C5D C4D C3D 120.28(18)
C5D C4D H4D 119.9
C3D C4D H4D 119.9
C4D C5D C6D 119.69(17)
C4D C5D H5D 120.2
C6D C5D H5D 120.2
C5D C6D C7D 120.27(18)
C5D C6D H6D 119.9
C7D C6D H6D 119.9
C6D C7D C2D 120.65(18)
C6D C7D H7D 119.7
C2D C7D H7D 119.7
C1D N1D C8D 121.64(15)
C1D N1D Al2 91.32(11)
C8D N1D Al2 145.71(12)
N1D C8D C9D 110.81(15)
N1D C8D C10D 111.43(16)
C9D C8D C10D 110.55(17)
N1D C8D H8D 108.0
C9D C8D H8D 108.0
C10D C8D H8D 108.0
C8D C9D H9D1 109.5
C8D C9D H9D2 109.5
H9D1 C9D H9D2 109.5
C8D C9D H9D3 109.5
H9D1 C9D H9D3 109.5
H9D2 C9D H9D3 109.5
C8D C10D H10J 109.5
C8D C10D H10K 109.5
H10J C10D H10K 109.5
C8D C10D H10L 109.5
H10J C10D H10L 109.5
H10K C10D H10L 109.5
C1D N2D C11D 121.30(14)
C1D N2D Al2 91.84(11)
C11D N2D Al2 146.06(11)
N2D C11D C13D 112.15(15)
N2D C11D C12D 110.37(15)
C13D C11D C12D 110.24(16)
N2D C11D H11D 108.0
C13D C11D H11D 108.0
C12D C11D H11D 108.0
C11D C12D H12J 109.5
C11D C12D H12K 109.5
H12J C12D H12K 109.5
C11D C12D H12L 109.5
H12J C12D H12L 109.5
H12K C12D H12L 109.5
C11D C13D H13J 109.5
C11D C13D H13K 109.5
H13J C13D H13K 109.5
C11D C13D H13L 109.5
H13J C13D H13L 109.5
H13K C13D H13L 109.5
N2E C1E N1E 111.20(15)
N2E C1E C2E 125.37(15)
N1E C1E C2E 123.43(15)
C7E C2E C3E 118.45(17)
C7E C2E C1E 121.43(17)
C3E C2E C1E 120.11(16)
C4E C3E C2E 120.63(19)
C4E C3E H3E 119.7
C2E C3E H3E 119.7
C5E C4E C3E 120.2(2)
C5E C4E H4E 119.9
C3E C4E H4E 119.9
C6E C5E C4E 119.8(2)
C6E C5E H5E 120.1
C4E C5E H5E 120.1
C5E C6E C7E 120.4(2)
C5E C6E H6E 119.8
C7E C6E H6E 119.8
C2E C7E C6E 120.6(2)
C2E C7E H7E 119.7
C6E C7E H7E 119.7
C1E N1E C8E 122.58(14)
C1E N1E Al2 91.48(10)
C8E N1E Al2 145.80(12)
N1E C8E C10E 111.12(15)
N1E C8E C9E 110.76(14)
C10E C8E C9E 110.15(16)
N1E C8E H8E 108.2
C10E C8E H8E 108.2
C9E C8E H8E 108.2
C8E C9E H9E1 109.5
C8E C9E H9E2 109.5
H9E1 C9E H9E2 109.5
C8E C9E H9E3 109.5
H9E1 C9E H9E3 109.5
H9E2 C9E H9E3 109.5
C8E C10E H10M 109.5
C8E C10E H10N 109.5
H10M C10E H10N 109.5
C8E C10E H10O 109.5
H10M C10E H10O 109.5
H10N C10E H10O 109.5
C1E N2E C17E 137.4(3)
C1E N2E C11E 117.69(17)
C1E N2E Al2 91.62(10)
C17E N2E Al2 130.6(3)
C11E N2E Al2 150.30(15)
N2E C11E C12E 109.1(6)
N2E C11E C13E 111.7(3)
C12E C11E C13E 108.0(6)
N2E C11E H11E 109.3
C12E C11E H11E 109.3
C13E C11E H11E 109.3
C11E C12E H12M 109.5
C11E C12E H12N 109.5
H12M C12E H12N 109.5
C11E C12E H12O 109.5
H12M C12E H12O 109.5
H12N C12E H12O 109.5
C11E C13E H13M 109.5
C11E C13E H13N 109.5
H13M C13E H13N 109.5
C11E C13E H13O 109.5
H13M C13E H13O 109.5
H13N C13E H13O 109.5
N2E C17E C19E 108.7(5)
N2E C17E C18E 112.2(14)
C19E C17E C18E 112.8(11)
N2E C17E H17E 107.6
C19E C17E H17E 107.6
C18E C17E H17E 107.6
C17E C18E H18M 109.5
C17E C18E H18N 109.5
H18M C18E H18N 109.5
C17E C18E H18O 109.5
H18M C18E H18O 109.5
H18N C18E H18O 109.5
C17E C19E H19M 109.5
C17E C19E H19N 109.5
H19M C19E H19N 109.5
C17E C19E H19O 109.5
H19M C19E H19O 109.5
H19N C19E H19O 109.5
N2F C1F N1F 111.56(15)
N2F C1F C2F 124.68(16)
N1F C1F C2F 123.75(16)
C7F C2F C3F 118.52(18)
C7F C2F C1F 121.23(17)
C3F C2F C1F 120.22(17)
C4F C3F C2F 120.6(2)
C4F C3F H3F 119.7
C2F C3F H3F 119.7
C5F C4F C3F 120.0(2)
C5F C4F H4F 120.0
C3F C4F H4F 120.0
C6F C5F C4F 120.01(19)
C6F C5F H5F 120.0
C4F C5F H5F 120.0
C5F C6F C7F 120.2(2)
C5F C6F H6F 119.9
C7F C6F H6F 119.9
C2F C7F C6F 120.6(2)
C2F C7F H7F 119.7
C6F C7F H7F 119.7
C1F N1F C8F 121.47(15)
C1F N1F Al2 91.36(11)
C8F N1F Al2 144.40(12)
N1F C8F C9F 110.87(16)
N1F C8F C10F 112.63(16)
C9F C8F C10F 109.06(18)
N1F C8F H8F 108.0
C9F C8F H8F 108.0
C10F C8F H8F 108.0
C8F C9F H9F1 109.5
C8F C9F H9F2 109.5
H9F1 C9F H9F2 109.5
C8F C9F H9F3 109.5
H9F1 C9F H9F3 109.5
H9F2 C9F H9F3 109.5
C8F C10F H10P 109.5
C8F C10F H10Q 109.5
H10P C10F H10Q 109.5
C8F C10F H10R 109.5
H10P C10F H10R 109.5
H10Q C10F H10R 109.5
C1F N2F C11F 123.1(3)
C1F N2F C17F 123.0(8)
C1F N2F Al2 91.50(11)
C11F N2F Al2 144.2(3)
C17F N2F Al2 145.0(8)
N2F C11F C12F 111.7(4)
N2F C11F C13F 110.8(3)
C12F C11F C13F 110.3(3)
N2F C11F H11F 108.0
C12F C11F H11F 108.0
C13F C11F H11F 108.0
C11F C12F H12P 109.5
C11F C12F H12Q 109.5
H12P C12F H12Q 109.5
C11F C12F H12R 109.5
H12P C12F H12R 109.5
H12Q C12F H12R 109.5
C11F C13F H13P 109.5
C11F C13F H13Q 109.5
H13P C13F H13Q 109.5
C11F C13F H13R 109.5
H13P C13F H13R 109.5
H13Q C13F H13R 109.5
N2F C17F C18F 106.8(12)
N2F C17F C19F 109.4(12)
C18F C17F C19F 111.4(11)
N2F C17F H17F 109.7
C18F C17F H17F 109.7
C19F C17F H17F 109.7
C17F C18F H18D 109.5
C17F C18F H18E 109.5
H18D C18F H18E 109.5
C17F C18F H18F 109.5
H18D C18F H18F 109.5
H18E C18F H18F 109.5
C17F C19F H19D 109.5
C17F C19F H19E 109.5
H19D C19F H19E 109.5
C17F C19F H19F 109.5
H19D C19F H19F 109.5
H19E C19F H19F 109.5

loop_
_geom_bond_atom_site_label_1
_geom_bond_atom_site_label_2
_geom_bond_distance
_geom_bond_publ_flag
Al1 N1A 1.9826(15) y
Al1 N1C 2.0168(15) y
Al1 N2B 2.0220(14) y
Al1 N1B 2.0299(14) y
Al1 N2C 2.0310(16) y
Al1 N2A 2.0344(15) y
C1A N2A 1.327(2) ?
C1A N1A 1.329(2) ?
C1A C2A 1.496(2) ?
C2A C7A 1.383(3) ?
C2A C3A 1.384(3) ?
C3A C4A 1.384(3) ?
C3A H3A 0.9500 ?
C4A C5A 1.375(3) ?
C4A H4A 0.9500 ?
C5A C6A 1.369(3) ?
C5A H5A 0.9500 ?
C6A C7A 1.388(3) ?
C6A H6A 0.9500 ?
C7A H7A 0.9500 ?
N1A C11A 1.461(3) ?
N1A C17A 1.490(7) ?
C8A N2A 1.469(3) ?
C8A C9A 1.508(4) ?
C8A C10A 1.522(4) ?
C8A H8A 1.0000 ?
C9A H9A1 0.9800 ?
C9A H9A2 0.9800 ?
C9A H9A3 0.9800 ?
C10A H10A 0.9800 ?
C10A H10B 0.9800 ?
C10A H10C 0.9800 ?
C14A N2A 1.475(8) ?
C14A C15A 1.509(10) ?
C14A C16A 1.522(10) ?
C14A H14A 1.0000 ?
C15A H15A 0.9800 ?
C15A H15B 0.9800 ?
C15A H15C 0.9800 ?
C16A H16A 0.9800 ?
C16A H16B 0.9800 ?
C16A H16C 0.9800 ?
C11A C13A 1.522(3) ?
C11A C12A 1.523(3) ?
C11A H11A 1.0000 ?
C12A H12A 0.9800 ?
C12A H12B 0.9800 ?
C12A H12C 0.9800 ?
C13A H13A 0.9800 ?
C13A H13B 0.9800 ?
C13A H13C 0.9800 ?
C17A C18A 1.527(10) ?
C17A C19A 1.532(9) ?
C17A H17A 1.0000 ?
C18A H18A 0.9800 ?
C18A H18B 0.9800 ?
C18A H18C 0.9800 ?
C19A H19A 0.9800 ?
C19A H19B 0.9800 ?
C19A H19C 0.9800 ?
C1B N1B 1.320(2) ?
C1B N2B 1.329(2) ?
C1B C2B 1.500(2) ?
C2B C3B 1.384(2) ?
C2B C7B 1.385(2) ?
C3B C4B 1.384(2) ?
C3B H3B 0.9500 ?
C4B C5B 1.377(3) ?
C4B H4B 0.9500 ?
C5B C6B 1.376(3) ?
C5B H5B 0.9500 ?
C6B C7B 1.384(2) ?
C6B H6B 0.9500 ?
C7B H7B 0.9500 ?
N1B C8B 1.468(2) ?
C8B C9B 1.516(3) ?
C8B C10B 1.520(3) ?
C8B H8B 1.0000 ?
C9B H9B1 0.9800 ?
C9B H9B2 0.9800 ?
C9B H9B3 0.9800 ?
C10B H10D 0.9800 ?
C10B H10E 0.9800 ?
C10B H10F 0.9800 ?
C11B N2B 1.469(2) ?
C11B C12B 1.516(3) ?
C11B C13B 1.519(3) ?
C11B H11B 1.0000 ?
C12B H12D 0.9800 ?
C12B H12E 0.9800 ?
C12B H12F 0.9800 ?
C13B H13D 0.9800 ?
C13B H13E 0.9800 ?
C13B H13F 0.9800 ?
C1C N1C 1.322(2) ?
C1C N2C 1.330(2) ?
C1C C2C 1.499(3) ?
C2C C7C 1.380(3) ?
C2C C3C 1.386(3) ?
C3C C4 1.391(3) ?
C3C H3C 0.9500 ?
C4 C5C 1.373(4) ?
C4 H4 0.9500 ?
C5C C6C 1.367(4) ?
C5C H5C 0.9500 ?
C6C C7C 1.388(3) ?
C6C H6C 0.9500 ?
C7C H7C 0.9500 ?
N1C C11C 1.467(2) ?
C8C N2C 1.469(2) ?
C8C C10C 1.519(3) ?
C8C C9C 1.520(3) ?
C8C H8C 1.0000 ?
C9C H9C1 0.9800 ?
C9C H9C2 0.9800 ?
C9C H9C3 0.9800 ?
C10C H10G 0.9800 ?
C10C H10H 0.9800 ?
C10C H10I 0.9800 ?
C11C C12C 1.500(3) ?
C11C C13C 1.511(3) ?
C11C H11C 1.0000 ?
C12C H12G 0.9800 ?
C12C H12H 0.9800 ?
C12C H12I 0.9800 ?
C13C H13G 0.9800 ?
C13C H13H 0.9800 ?
C13C H13I 0.9800 ?
Al2 N2E 2.0156(15) y
Al2 N1E 2.0185(15) y
Al2 N2D 2.0267(15) y
Al2 N2F 2.0279(14) y
Al2 N1F 2.0295(15) y
Al2 N1D 2.0382(15) y
C1D N2D 1.326(2) ?
C1D N1D 1.327(2) ?
C1D C2D 1.501(2) ?
C2D C3D 1.387(2) ?
C2D C7D 1.389(2) ?
C3D C4D 1.386(2) ?
C3D H3D 0.9500 ?
C4D C5D 1.373(3) ?
C4D H4D 0.9500 ?
C5D C6D 1.377(3) ?
C5D H5D 0.9500 ?
C6D C7D 1.386(3) ?
C6D H6D 0.9500 ?
C7D H7D 0.9500 ?
N1D C8D 1.468(2) ?
C8D C9D 1.519(3) ?
C8D C10D 1.525(3) ?
C8D H8D 1.0000 ?
C9D H9D1 0.9800 ?
C9D H9D2 0.9800 ?
C9D H9D3 0.9800 ?
C10D H10J 0.9800 ?
C10D H10K 0.9800 ?
C10D H10L 0.9800 ?
N2D C11D 1.467(2) ?
C11D C13D 1.521(3) ?
C11D C12D 1.525(3) ?
C11D H11D 1.0000 ?
C12D H12J 0.9800 ?
C12D H12K 0.9800 ?
C12D H12L 0.9800 ?
C13D H13J 0.9800 ?
C13D H13K 0.9800 ?
C13D H13L 0.9800 ?
C1E N2E 1.326(2) ?
C1E N1E 1.326(2) ?
C1E C2E 1.502(2) ?
C2E C7E 1.382(3) ?
C2E C3E 1.386(3) ?
C3E C4E 1.383(3) ?
C3E H3E 0.9500 ?
C4E C5E 1.374(3) ?
C4E H4E 0.9500 ?
C5E C6E 1.366(3) ?
C5E H5E 0.9500 ?
C6E C7E 1.387(3) ?
C6E H6E 0.9500 ?
C7E H7E 0.9500 ?
N1E C8E 1.465(2) ?
C8E C10E 1.515(3) ?
C8E C9E 1.517(3) ?
C8E H8E 1.0000 ?
C9E H9E1 0.9800 ?
C9E H9E2 0.9800 ?
C9E H9E3 0.9800 ?
C10E H10M 0.9800 ?
C10E H10N 0.9800 ?
C10E H10O 0.9800 ?
N2E C17E 1.461(6) ?
N2E C11E 1.490(3) ?
C11E C12E 1.521(7) ?
C11E C13E 1.527(4) ?
C11E H11E 1.0000 ?
C12E H12M 0.9800 ?
C12E H12N 0.9800 ?
C12E H12O 0.9800 ?
C13E H13M 0.9800 ?
C13E H13N 0.9800 ?
C13E H13O 0.9800 ?
C17E C19E 1.505(7) ?
C17E C18E 1.512(9) ?
C17E H17E 1.0000 ?
C18E H18M 0.9800 ?
C18E H18N 0.9800 ?
C18E H18O 0.9800 ?
C19E H19M 0.9800 ?
C19E H19N 0.9800 ?
C19E H19O 0.9800 ?
C1F N2F 1.327(2) ?
C1F N1F 1.329(2) ?
C1F C2F 1.499(2) ?
C2F C7F 1.385(3) ?
C2F C3F 1.396(3) ?
C3F C4F 1.386(3) ?
C3F H3F 0.9500 ?
C4F C5F 1.377(3) ?
C4F H4F 0.9500 ?
C5F C6F 1.377(3) ?
C5F H5F 0.9500 ?
C6F C7F 1.389(3) ?
C6F H6F 0.9500 ?
C7F H7F 0.9500 ?
N1F C8F 1.471(2) ?
C8F C9F 1.513(3) ?
C8F C10F 1.517(3) ?
C8F H8F 1.0000 ?
C9F H9F1 0.9800 ?
C9F H9F2 0.9800 ?
C9F H9F3 0.9800 ?
C10F H10P 0.9800 ?
C10F H10Q 0.9800 ?
C10F H10R 0.9800 ?
N2F C11F 1.472(3) ?
N2F C17F 1.473(7) ?
C11F C12F 1.523(4) ?
C11F C13F 1.525(4) ?
C11F H11F 1.0000 ?
C12F H12P 0.9800 ?
C12F H12Q 0.9800 ?
C12F H12R 0.9800 ?
C13F H13P 0.9800 ?
C13F H13Q 0.9800 ?
C13F H13R 0.9800 ?
C17F C18F 1.520(8) ?
C17F C19F 1.526(9) ?
C17F H17F 1.0000 ?
C18F H18D 0.9800 ?
C18F H18E 0.9800 ?
C18F H18F 0.9800 ?
C19F H19D 0.9800 ?
C19F H19E 0.9800 ?
C19F H19F 0.9800 ?

loop_
_geom_torsion_atom_site_label_1
_geom_torsion_atom_site_label_2
_geom_torsion_atom_site_label_3
_geom_torsion_atom_site_label_4
_geom_torsion
N2A C1A C2A C7A -103.1(2)
N1A C1A C2A C7A 77.6(2)
N2A C1A C2A C3A 78.9(2)
N1A C1A C2A C3A -100.5(2)
C7A C2A C3A C4A -1.4(3)
C1A C2A C3A C4A 176.6(2)
C2A C3A C4A C5A 0.1(4)
C3A C4A C5A C6A 1.1(4)
C4A C5A C6A C7A -1.1(4)
C3A C2A C7A C6A 1.4(3)
C1A C2A C7A C6A -176.62(19)
C5A C6A C7A C2A -0.2(3)
N2A C1A N1A C11A 178.1(2)
C2A C1A N1A C11A -2.4(3)
N2A C1A N1A C17A 167.2(7)
C2A C1A N1A C17A -13.3(7)
N2A C1A N1A Al1 0.87(15)
C2A C1A N1A Al1 -179.68(15)
N1A C1A N2A C8A 175.16(19)
C2A C1A N2A C8A -4.3(3)
N1A C1A N2A C14A 164.0(9)
C2A C1A N2A C14A -15.4(9)
N1A C1A N2A Al1 -0.85(14)
C2A C1A N2A Al1 179.70(16)
C9A C8A N2A C1A 120.5(3)
C10A C8A N2A C1A -116.3(3)
C9A C8A N2A C14A -145(8)
C10A C8A N2A C14A -22(7)
C9A C8A N2A Al1 -66.9(4)
C10A C8A N2A Al1 56.3(5)
C15A C14A N2A C1A 87.2(18)
C16A C14A N2A C1A -152.0(12)
C15A C14A N2A C8A -4(6)
C16A C14A N2A C8A 116(8)
C15A C14A N2A Al1 -119.1(15)
C16A C14A N2A Al1 2(2)
C1A N1A C11A C13A 40.9(4)
C17A N1A C11A C13A 75(3)
Al1 N1A C11A C13A -143.0(2)
C1A N1A C11A C12A -87.5(3)
C17A N1A C11A C12A -53(3)
Al1 N1A C11A C12A 88.5(3)
C1A N1A C17A C18A -120.7(14)
C11A N1A C17A C18A 87(3)
Al1 N1A C17A C18A 32(2)
C1A N1A C17A C19A 115.1(13)
C11A N1A C17A C19A -36.8(18)
Al1 N1A C17A C19A -92.3(17)
N1B C1B C2B C3B 103.6(2)
N2B C1B C2B C3B -74.5(2)
N1B C1B C2B C7B -76.8(2)
N2B C1B C2B C7B 105.1(2)
C7B C2B C3B C4B 0.0(3)
C1B C2B C3B C4B 179.67(18)
C2B C3B C4B C5B 0.2(3)
C3B C4B C5B C6B -0.4(3)
C4B C5B C6B C7B 0.4(3)
C5B C6B C7B C2B -0.1(3)
C3B C2B C7B C6B -0.1(3)
C1B C2B C7B C6B -179.73(17)
N2B C1B N1B C8B 173.84(15)
C2B C1B N1B C8B -4.5(3)
N2B C1B N1B Al1 -0.36(14)
C2B C1B N1B Al1 -178.70(15)
C1B N1B C8B C9B -131.79(18)
Al1 N1B C8B C9B 37.6(3)
C1B N1B C8B C10B 105.45(19)
Al1 N1B C8B C10B -85.2(2)
N1B C1B N2B C11B 170.92(15)
C2B C1B N2B C11B -10.7(2)
N1B C1B N2B Al1 0.36(14)
C2B C1B N2B Al1 178.73(14)
C12B C11B N2B C1B 118.59(19)
C13B C11B N2B C1B -117.33(18)
C12B C11B N2B Al1 -78.5(3)
C13B C11B N2B Al1 45.6(3)
N1C C1C C2C C7C -75.1(3)
N2C C1C C2C C7C 104.0(2)
N1C C1C C2C C3C 106.8(2)
N2C C1C C2C C3C -74.2(3)
C7C C2C C3C C4 0.8(3)
C1C C2C C3C C4 179.0(2)
C2C C3C C4 C5C -0.6(4)
C3C C4 C5C C6C -0.5(4)
C4 C5C C6C C7C 1.2(4)
C3C C2C C7C C6C 0.0(3)
C1C C2C C7C C6C -178.2(2)
C5C C6C C7C C2C -1.0(4)
N2C C1C N1C C11C 171.40(15)
C2C C1C N1C C11C -9.4(3)
N2C C1C N1C Al1 -0.18(16)
C2C C1C N1C Al1 178.99(17)
N1C C1C N2C C8C 169.67(16)
C2C C1C N2C C8C -9.5(3)
N1C C1C N2C Al1 0.17(15)
C2C C1C N2C Al1 -179.00(17)
C10C C8C N2C C1C 112.2(2)
C9C C8C N2C C1C -125.21(19)
C10C C8C N2C Al1 -87.1(3)
C9C C8C N2C Al1 35.6(3)
C1C N1C C11C C12C 130.3(2)
Al1 N1C C11C C12C -64.2(3)
C1C N1C C11C C13C -106.2(2)
Al1 N1C C11C C13C 59.3(3)
N2D C1D C2D C3D 76.0(2)
N1D C1D C2D C3D -104.6(2)
N2D C1D C2D C7D -103.5(2)
N1D C1D C2D C7D 75.9(2)
C7D C2D C3D C4D 0.1(3)
C1D C2D C3D C4D -179.46(17)
C2D C3D C4D C5D -0.2(3)
C3D C4D C5D C6D 0.1(3)
C4D C5D C6D C7D 0.1(3)
C5D C6D C7D C2D -0.2(3)
C3D C2D C7D C6D 0.1(3)
C1D C2D C7D C6D 179.68(18)
N2D C1D N1D C8D -170.76(16)
C2D C1D N1D C8D 9.8(3)
N2D C1D N1D Al2 -0.72(15)
C2D C1D N1D Al2 179.81(15)
C1D N1D C8D C9D 124.70(18)
Al2 N1D C8D C9D -37.4(3)
C1D N1D C8D C10D -111.8(2)
Al2 N1D C8D C10D 86.1(3)
N1D C1D N2D C11D -171.62(15)
C2D C1D N2D C11D 7.9(3)
N1D C1D N2D Al2 0.72(15)
C2D C1D N2D Al2 -179.80(15)
C1D N2D C11D C13D -104.30(19)
Al2 N2D C11D C13D 89.5(2)
C1D N2D C11D C12D 132.35(17)
Al2 N2D C11D C12D -33.8(3)
N2E C1E C2E C7E -73.9(2)
N1E C1E C2E C7E 106.8(2)
N2E C1E C2E C3E 107.1(2)
N1E C1E C2E C3E -72.3(2)
C7E C2E C3E C4E -0.3(3)
C1E C2E C3E C4E 178.73(18)
C2E C3E C4E C5E -0.6(3)
C3E C4E C5E C6E 1.3(4)
C4E C5E C6E C7E -1.0(4)
C3E C2E C7E C6E 0.6(3)
C1E C2E C7E C6E -178.46(19)
C5E C6E C7E C2E 0.1(3)
N2E C1E N1E C8E -176.80(15)
C2E C1E N1E C8E 2.6(3)
N2E C1E N1E Al2 -0.01(14)
C2E C1E N1E Al2 179.40(15)
C1E N1E C8E C10E 110.61(19)
Al2 N1E C8E C10E -63.7(3)
C1E N1E C8E C9E -126.61(18)
Al2 N1E C8E C9E 59.1(3)
N1E C1E N2E C17E -173.4(6)
C2E C1E N2E C17E 7.2(6)
N1E C1E N2E C11E -175.0(2)
C2E C1E N2E C11E 5.6(3)
N1E C1E N2E Al2 0.01(14)
C2E C1E N2E Al2 -179.39(15)
C1E N2E C11E C12E 118.7(6)
C17E N2E C11E C12E -58.1(16)
Al2 N2E C11E C12E -51.1(8)
C1E N2E C11E C13E -121.9(3)
C17E N2E C11E C13E 61.3(14)
Al2 N2E C11E C13E 68.3(5)
C1E N2E C17E C19E -44.8(10)
C11E N2E C17E C19E -40.6(10)
Al2 N2E C17E C19E 143.9(4)
C1E N2E C17E C18E 80.7(15)
C11E N2E C17E C18E 85(2)
Al2 N2E C17E C18E -90.6(14)
N2F C1F C2F C7F 60.3(2)
N1F C1F C2F C7F -118.3(2)
N2F C1F C2F C3F -121.9(2)
N1F C1F C2F C3F 59.4(2)
C7F C2F C3F C4F -0.6(3)
C1F C2F C3F C4F -178.45(17)
C2F C3F C4F C5F 0.8(3)
C3F C4F C5F C6F -0.2(3)
C4F C5F C6F C7F -0.5(3)
C3F C2F C7F C6F -0.1(3)
C1F C2F C7F C6F 177.67(18)
C5F C6F C7F C2F 0.7(3)
N2F C1F N1F C8F -166.75(15)
C2F C1F N1F C8F 12.1(3)
N2F C1F N1F Al2 -1.25(14)
C2F C1F N1F Al2 177.56(15)
C1F N1F C8F C9F 118.5(2)
Al2 N1F C8F C9F -36.0(3)
C1F N1F C8F C10F -118.93(19)
Al2 N1F C8F C10F 86.5(2)
N1F C1F N2F C11F -168.8(3)
C2F C1F N2F C11F 12.4(3)
N1F C1F N2F C17F -172.5(8)
C2F C1F N2F C17F 8.7(8)
N1F C1F N2F Al2 1.26(14)
C2F C1F N2F Al2 -177.55(15)
C1F N2F C11F C12F 117.7(4)
C17F N2F C11F C12F -15E1(2)
Al2 N2F C11F C12F -45.2(6)
C1F N2F C11F C13F -118.9(5)
C17F N2F C11F C13F -3E1(2)
Al2 N2F C11F C13F 78.2(6)
C1F N2F C17F C18F 97.8(13)
C11F N2F C17F C18F 6(19)
Al2 N2F C17F C18F -71.2(16)
C1F N2F C17F C19F -141.5(10)
C11F N2F C17F C19F 13E1(2)
Al2 N2F C17F C19F 49.5(18)
